data_4332906
loop_
_publ_author_name
'Fu, Yunlong'
'Xu, Zhiwei'
'Ren, Jialin'
'Wu, Haishun'
'Yuan, Rong'

_publ_section_title
;
 Organically Directed Iron Sulfate Chains: Structural Diversity Based on
 Hydrogen Bonding Interactions
;
_journal_issue 20
_journal_name_full 'Inorganic Chemistry'
_journal_page_first 8452
_journal_page_last 8458
_journal_paper_doi 10.1021/ic061059v
_journal_volume 45
_journal_year 2006
_chemical_formula_sum 'C3 H20 Fe2 N O18 S3'
_chemical_formula_weight 566.08
_chemical_name_systematic
; 
 ? 
;
_space_group_IT_number 2
_symmetry_cell_setting triclinic
_symmetry_space_group_name_Hall '-P 1'
_symmetry_space_group_name_H-M 'P -1'
_atom_sites_solution_hydrogens geom
_atom_sites_solution_primary direct
_atom_sites_solution_secondary difmap
_audit_creation_method SHELXL-97
_cell_angle_alpha 87.6590(10)
_cell_angle_beta 87.0440(10)
_cell_angle_gamma 77.2220(10)
_cell_formula_units_Z 2
_cell_length_a 7.3719(5)
_cell_length_b 7.4456(6)
_cell_length_c 16.5448(12)
_cell_measurement_reflns_used 35
_cell_measurement_temperature 298(2)
_cell_measurement_theta_max 25.00
_cell_measurement_theta_min 2.47
_cell_volume 884.04(11)
_computing_cell_refinement 'Bruker SMART'
_computing_data_collection 'Bruker SMART'
_computing_data_reduction 'Bruker SAINT'
_computing_molecular_graphics 'Bruker SHELXTL'
_computing_publication_material 'Bruker SHELXTL'
_computing_structure_refinement 'SHELXL-97 (Sheldrick, 1997)'
_computing_structure_solution 'SHELXS-97 (Sheldrick, 1990)'
_diffrn_ambient_temperature 298(2)
_diffrn_measured_fraction_theta_full 0.972
_diffrn_measured_fraction_theta_max 0.972
_diffrn_measurement_device_type 'CCD area detector'
_diffrn_measurement_method 'phi and omega scans'
_diffrn_radiation_monochromator graphite
_diffrn_radiation_source 'fine-focus sealed tube'
_diffrn_radiation_type MoK\a
_diffrn_radiation_wavelength 0.71073
_diffrn_reflns_av_R_equivalents 0.0175
_diffrn_reflns_av_sigmaI/netI 0.0357
_diffrn_reflns_limit_h_max 8
_diffrn_reflns_limit_h_min -8
_diffrn_reflns_limit_k_max 7
_diffrn_reflns_limit_k_min -8
_diffrn_reflns_limit_l_max 19
_diffrn_reflns_limit_l_min -19
_diffrn_reflns_number 4478
_diffrn_reflns_theta_full 25.00
_diffrn_reflns_theta_max 25.00
_diffrn_reflns_theta_min 2.47
_exptl_absorpt_coefficient_mu 2.088
_exptl_absorpt_correction_T_max 0.8508
_exptl_absorpt_correction_T_min 0.5827
_exptl_absorpt_correction_type multi-scan
_exptl_absorpt_process_details 'SADABS; Sheldrick, 1996 '
_exptl_crystal_colour yellow
_exptl_crystal_density_diffrn 2.127
_exptl_crystal_density_method 'not measured'
_exptl_crystal_description block
_exptl_crystal_F_000 578
_exptl_crystal_size_max 0.29
_exptl_crystal_size_mid 0.10
_exptl_crystal_size_min 0.08
_refine_diff_density_max 0.336
_refine_diff_density_min -0.589
_refine_diff_density_rms 0.098
_refine_ls_extinction_method none
_refine_ls_goodness_of_fit_ref 1.061
_refine_ls_hydrogen_treatment mixed
_refine_ls_matrix_type full
_refine_ls_number_parameters 324
_refine_ls_number_reflns 3010
_refine_ls_number_restraints 0
_refine_ls_restrained_S_all 1.061
_refine_ls_R_factor_all 0.0338
_refine_ls_R_factor_gt 0.0301
_refine_ls_shift/su_max 0.000
_refine_ls_shift/su_mean 0.000
_refine_ls_structure_factor_coef Fsqd
_refine_ls_weighting_details 'calc w=1/[\s^2^(Fo^2^)+(0.0482P)^2^+0.1662P] where P=(Fo^2^+2Fc^2^)/3'
_refine_ls_weighting_scheme calc
_refine_ls_wR_factor_gt 0.0800
_refine_ls_wR_factor_ref 0.0822
_reflns_number_gt 2699
_reflns_number_total 3010
_reflns_threshold_expression >2sigma(I)
_cod_data_source_file ic061059vsup1.cif
_cod_data_source_block V
_cod_depositor_comments
;
The following automatic conversions were performed:

'_symmetry_cell_setting' value 'Triclinic' changed to 'triclinic'
according to /home/saulius/struct/CIF-dictionaries/cif_core.dic
dictionary named 'cif_core.dic' version 2.4.2 from 2011-04-26.

Automatic conversion script
Id: cif_fix_values 1891 2012-01-12 08:04:46Z andrius 
;
_cod_original_sg_symbol_H-M 'P-1   '
_cod_database_code 4332906

loop_
_symmetry_equiv_pos_as_xyz
'x, y, z'
'-x, -y, -z'

loop_
_atom_site_label
_atom_site_type_symbol
_atom_site_fract_x
_atom_site_fract_y
_atom_site_fract_z
_atom_site_U_iso_or_equiv
_atom_site_adp_type
_atom_site_occupancy
_atom_site_symmetry_multiplicity
_atom_site_calc_flag
Fe1 Fe 1.12368(5) 0.14729(5) 0.29754(2) 0.01495(13) Uani 1 1 d
Fe2 Fe 0.75715(5) 0.53703(5) 0.31536(2) 0.01439(13) Uani 1 1 d
S1 S 0.81014(9) 0.24956(10) 0.16887(4) 0.01547(17) Uani 1 1 d
S2 S 1.36975(9) -0.25759(9) 0.23787(4) 0.01528(17) Uani 1 1 d
S3 S 0.75107(10) 0.15317(9) 0.41058(4) 0.01472(17) Uani 1 1 d
O1 O 0.7032(3) 0.1127(3) 0.19566(14) 0.0262(5) Uani 1 1 d
O2 O 0.8031(3) 0.2870(3) 0.08328(13) 0.0281(5) Uani 1 1 d
O3 O 0.7355(3) 0.4248(3) 0.21193(13) 0.0228(5) Uani 1 1 d
O4 O 1.0085(3) 0.1822(3) 0.19045(12) 0.0203(5) Uani 1 1 d
O5 O 0.9054(3) 0.0703(3) 0.35263(12) 0.0190(5) Uani 1 1 d
O6 O 0.6178(3) 0.0344(3) 0.41484(14) 0.0239(5) Uani 1 1 d
O7 O 0.6568(3) 0.3394(3) 0.37957(12) 0.0206(5) Uani 1 1 d
O8 O 0.8237(3) 0.1680(3) 0.48924(13) 0.0271(5) Uani 1 1 d
O9 O 1.0122(3) 0.4020(3) 0.32575(13) 0.0173(4) Uani 1 1 d
O10 O 0.8556(4) 0.7497(3) 0.25879(15) 0.0249(5) Uani 1 1 d
O11 O 0.7632(4) 0.6652(4) 0.42116(15) 0.0273(5) Uani 1 1 d
O12 O 0.4976(3) 0.6820(3) 0.30602(12) 0.0232(5) Uani 1 1 d
O13 O 1.3471(4) 0.2349(4) 0.25213(16) 0.0264(6) Uani 1 1 d
O14 O 1.2108(3) -0.1199(3) 0.27334(13) 0.0266(5) Uani 1 1 d
O15 O 1.2487(3) 0.1007(3) 0.40466(14) 0.0240(5) Uani 1 1 d
O16 O 1.4641(3) -0.1729(3) 0.17362(14) 0.0364(6) Uani 1 1 d
O17 O 1.2966(3) -0.4086(3) 0.21182(16) 0.0376(6) Uani 1 1 d
O18 O 0.2479(4) 0.5063(4) 0.43137(16) 0.0307(6) Uani 1 1 d
N1 N 0.6763(4) 0.7826(4) 0.02999(18) 0.0288(7) Uani 1 1 d
C1 C 0.6039(5) 0.9797(5) 0.0052(3) 0.0315(8) Uani 1 1 d
C2 C 0.6647(7) 0.6529(6) -0.0352(3) 0.0472(11) Uani 1 1 d
C3 C 0.8716(5) 0.7546(7) 0.0566(3) 0.0386(9) Uani 1 1 d
H1 H 1.080(6) 0.429(7) 0.357(3) 0.063(15) Uiso 1 1 d
H2 H 0.528(6) 0.668(5) -0.047(2) 0.041(11) Uiso 1 1 d
H3 H 0.953(6) 0.772(6) 0.010(3) 0.062(14) Uiso 1 1 d
H4 H 0.657(5) 1.002(4) -0.038(2) 0.018(9) Uiso 1 1 d
H5 H 1.429(5) 0.198(6) 0.241(2) 0.024(12) Uiso 1 1 d
H6 H 1.325(7) 0.373(8) 0.243(3) 0.075(15) Uiso 1 1 d
H7 H 1.356(5) 0.076(5) 0.407(2) 0.030(11) Uiso 1 1 d
H8 H 1.216(6) 0.033(6) 0.432(2) 0.040(13) Uiso 1 1 d
H9 H 0.943(6) 0.744(6) 0.270(3) 0.040(14) Uiso 1 1 d
H10 H 0.781(6) 0.870(6) 0.250(2) 0.053(13) Uiso 1 1 d
H11 H 0.717(6) 0.775(6) 0.425(2) 0.043(12) Uiso 1 1 d
H12 H 0.764(6) 0.623(6) 0.467(3) 0.060(15) Uiso 1 1 d
H13 H 0.229(6) 0.617(7) 0.438(3) 0.051(14) Uiso 1 1 d
H14 H 0.632(4) 1.057(5) 0.039(2) 0.021(9) Uiso 1 1 d
H15 H 0.614(5) 0.761(5) 0.069(2) 0.033(11) Uiso 1 1 d
H16 H 0.718(7) 0.530(8) -0.016(3) 0.080(16) Uiso 1 1 d
H17 H 0.876(6) 0.834(7) 0.095(3) 0.059(14) Uiso 1 1 d
H18 H 0.917(7) 0.612(8) 0.072(3) 0.079(16) Uiso 1 1 d
H19 H 0.732(7) 0.683(7) -0.079(3) 0.077(18) Uiso 1 1 d
H20 H 0.339(7) 0.496(7) 0.416(3) 0.062(19) Uiso 1 1 d

loop_
_atom_site_aniso_label
_atom_site_aniso_U_11
_atom_site_aniso_U_22
_atom_site_aniso_U_33
_atom_site_aniso_U_23
_atom_site_aniso_U_13
_atom_site_aniso_U_12
Fe1 0.0111(2) 0.0148(2) 0.0177(2) 0.00129(17) -0.00046(16) -0.00042(17)
Fe2 0.0131(2) 0.0118(2) 0.0172(2) 0.00075(17) -0.00154(16) -0.00028(17)
S1 0.0130(4) 0.0161(4) 0.0167(4) -0.0016(3) -0.0011(3) -0.0016(3)
S2 0.0133(4) 0.0124(4) 0.0186(4) 0.0013(3) 0.0010(3) -0.0002(3)
S3 0.0130(4) 0.0126(4) 0.0177(4) 0.0025(3) 0.0009(3) -0.0019(3)
O1 0.0189(11) 0.0215(12) 0.0394(14) -0.0007(10) -0.0011(10) -0.0071(9)
O2 0.0259(12) 0.0375(14) 0.0194(12) -0.0002(10) -0.0044(9) -0.0029(10)
O3 0.0225(11) 0.0192(11) 0.0244(12) -0.0064(9) -0.0057(9) 0.0024(9)
O4 0.0139(10) 0.0246(12) 0.0203(11) -0.0014(9) -0.0021(8) 0.0010(9)
O5 0.0146(10) 0.0160(11) 0.0256(12) -0.0007(9) 0.0055(8) -0.0031(8)
O6 0.0130(10) 0.0172(11) 0.0404(14) 0.0063(9) 0.0029(9) -0.0031(9)
O7 0.0156(10) 0.0155(11) 0.0282(12) 0.0062(9) 0.0027(9) -0.0002(9)
O8 0.0360(13) 0.0239(12) 0.0207(11) 0.0011(9) -0.0046(10) -0.0048(10)
O9 0.0133(10) 0.0155(11) 0.0226(12) 0.0001(9) -0.0030(9) -0.0016(8)
O10 0.0240(14) 0.0201(13) 0.0321(14) 0.0064(10) -0.0043(11) -0.0087(11)
O11 0.0424(15) 0.0165(13) 0.0203(13) -0.0022(10) -0.0032(11) -0.0002(11)
O12 0.0168(11) 0.0264(12) 0.0219(11) -0.0006(9) -0.0027(9) 0.0052(9)
O13 0.0118(13) 0.0260(14) 0.0395(15) 0.0036(11) 0.0066(11) -0.0025(11)
O14 0.0208(12) 0.0207(12) 0.0323(13) -0.0021(9) 0.0016(9) 0.0079(9)
O15 0.0169(13) 0.0300(14) 0.0258(13) 0.0098(10) -0.0059(10) -0.0073(11)
O16 0.0317(14) 0.0417(15) 0.0314(14) 0.0141(11) 0.0095(11) -0.0041(11)
O17 0.0359(14) 0.0222(13) 0.0580(17) -0.0038(12) -0.0164(12) -0.0095(11)
O18 0.0330(16) 0.0300(16) 0.0309(14) -0.0037(11) 0.0020(12) -0.0110(12)
N1 0.0240(15) 0.0359(17) 0.0224(16) 0.0080(13) 0.0045(12) -0.0008(13)
C1 0.031(2) 0.027(2) 0.036(2) -0.0003(16) -0.0023(17) -0.0038(16)
C2 0.049(3) 0.032(2) 0.060(3) -0.002(2) -0.014(2) -0.004(2)
C3 0.027(2) 0.050(3) 0.034(2) -0.003(2) -0.0022(17) 0.0021(18)

loop_
_atom_type_symbol
_atom_type_description
_atom_type_scat_dispersion_real
_atom_type_scat_dispersion_imag
_atom_type_scat_source
C C 0.0033 0.0016 'International Tables Vol C Tables 4.2.6.8 and 6.1.1.4'
H H 0.0000 0.0000 'International Tables Vol C Tables 4.2.6.8 and 6.1.1.4'
N N 0.0061 0.0033 'International Tables Vol C Tables 4.2.6.8 and 6.1.1.4'
O O 0.0106 0.0060 'International Tables Vol C Tables 4.2.6.8 and 6.1.1.4'
S S 0.1246 0.1234 'International Tables Vol C Tables 4.2.6.8 and 6.1.1.4'
Fe Fe 0.3463 0.8444 'International Tables Vol C Tables 4.2.6.8 and 6.1.1.4'

loop_
_geom_angle_atom_site_label_1
_geom_angle_atom_site_label_2
_geom_angle_atom_site_label_3
_geom_angle
_geom_angle_site_symmetry_1
_geom_angle_site_symmetry_3
O9 Fe1 O4 91.72(9) . .
O9 Fe1 O5 88.94(8) . .
O4 Fe1 O5 93.26(8) . .
O9 Fe1 O14 173.60(9) . .
O4 Fe1 O14 87.76(9) . .
O5 Fe1 O14 84.72(9) . .
O9 Fe1 O13 88.09(10) . .
O4 Fe1 O13 91.41(9) . .
O5 Fe1 O13 174.54(10) . .
O14 Fe1 O13 98.30(10) . .
O9 Fe1 O15 90.89(9) . .
O4 Fe1 O15 177.31(9) . .
O5 Fe1 O15 87.44(10) . .
O14 Fe1 O15 89.72(10) . .
O13 Fe1 O15 88.03(11) . .
O9 Fe2 O3 92.55(9) . .
O9 Fe2 O12 178.31(9) . .
O3 Fe2 O12 88.77(9) . .
O9 Fe2 O7 91.96(8) . .
O3 Fe2 O7 92.28(9) . .
O12 Fe2 O7 89.05(8) . .
O9 Fe2 O11 91.20(10) . .
O3 Fe2 O11 176.19(9) . .
O12 Fe2 O11 87.48(9) . .
O7 Fe2 O11 88.29(10) . .
O9 Fe2 O10 88.93(10) . .
O3 Fe2 O10 92.30(10) . .
O12 Fe2 O10 89.95(10) . .
O7 Fe2 O10 175.29(9) . .
O11 Fe2 O10 87.07(10) . .
O2 S1 O1 112.06(14) . .
O2 S1 O3 108.93(13) . .
O1 S1 O3 109.57(13) . .
O2 S1 O4 109.08(12) . .
O1 S1 O4 109.54(12) . .
O3 S1 O4 107.56(12) . .
O17 S2 O16 113.36(16) . .
O17 S2 O14 107.39(14) . .
O16 S2 O14 110.26(14) . .
O17 S2 O12 110.77(14) . 1_645
O16 S2 O12 109.71(14) . 1_645
O14 S2 O12 105.00(12) . 1_645
O8 S3 O6 111.42(13) . .
O8 S3 O5 110.00(13) . .
O6 S3 O5 107.21(12) . .
O8 S3 O7 109.70(13) . .
O6 S3 O7 108.78(12) . .
O5 S3 O7 109.67(12) . .
S1 O3 Fe2 139.76(14) . .
S1 O4 Fe1 130.70(12) . .
S3 O5 Fe1 136.29(13) . .
S3 O7 Fe2 131.41(12) . .
Fe2 O9 Fe1 128.59(11) . .
Fe2 O9 H1 123(3) . .
Fe1 O9 H1 105(4) . .
Fe2 O10 H9 108(4) . .
Fe2 O10 H10 124(2) . .
H9 O10 H10 117(5) . .
Fe2 O11 H11 121(3) . .
Fe2 O11 H12 129(3) . .
H11 O11 H12 105(4) . .
S2 O12 Fe2 135.24(13) 1_465 .
Fe1 O13 H5 136(4) . .
Fe1 O13 H6 114(3) . .
H5 O13 H6 110(5) . .
S2 O14 Fe1 143.27(15) . .
Fe1 O15 H7 122(3) . .
Fe1 O15 H8 115(3) . .
H7 O15 H8 105(4) . .
H13 O18 H20 96(5) . .
C2 N1 C3 110.7(3) . .
C2 N1 C1 112.6(3) . .
C3 N1 C1 110.3(3) . .
C2 N1 H15 109(3) . .
C3 N1 H15 107(3) . .
C1 N1 H15 107(3) . .
N1 C1 C1 111.3(4) . 2_675
N1 C1 H4 109(2) . .
C1 C1 H4 109(2) 2_675 .
N1 C1 H14 112(2) . .
C1 C1 H14 110(2) 2_675 .
H4 C1 H14 104(3) . .
N1 C2 H2 108(2) . .
N1 C2 H16 108(3) . .
H2 C2 H16 112(4) . .
N1 C2 H19 107(3) . .
H2 C2 H19 112(4) . .
H16 C2 H19 110(5) . .
N1 C3 H3 109(3) . .
N1 C3 H17 109(3) . .
H3 C3 H17 111(4) . .
N1 C3 H18 107(3) . .
H3 C3 H18 103(4) . .
H17 C3 H18 117(4) . .

loop_
_geom_bond_atom_site_label_1
_geom_bond_atom_site_label_2
_geom_bond_distance
_geom_bond_site_symmetry_2
Fe1 O9 1.958(2) .
Fe1 O4 1.987(2) .
Fe1 O5 1.9904(19) .
Fe1 O14 2.001(2) .
Fe1 O13 2.003(2) .
Fe1 O15 2.022(2) .
Fe2 O9 1.939(2) .
Fe2 O3 1.964(2) .
Fe2 O12 1.988(2) .
Fe2 O7 2.028(2) .
Fe2 O11 2.035(2) .
Fe2 O10 2.056(2) .
S1 O2 1.433(2) .
S1 O1 1.462(2) .
S1 O3 1.494(2) .
S1 O4 1.494(2) .
S2 O17 1.440(2) .
S2 O16 1.440(2) .
S2 O14 1.488(2) .
S2 O12 1.497(2) 1_645
S3 O8 1.450(2) .
S3 O6 1.457(2) .
S3 O5 1.490(2) .
S3 O7 1.490(2) .
O9 H1 0.79(5) .
O10 H9 0.68(4) .
O10 H10 0.96(5) .
O11 H11 0.82(5) .
O11 H12 0.80(5) .
O12 S2 1.497(2) 1_465
O13 H5 0.63(4) .
O13 H6 1.01(5) .
O15 H7 0.77(4) .
O15 H8 0.74(4) .
O18 H13 0.82(5) .
O18 H20 0.70(5) .
N1 C2 1.494(5) .
N1 C3 1.495(5) .
N1 C1 1.495(5) .
N1 H15 0.80(4) .
C1 C1 1.511(7) 2_675
C1 H4 0.82(3) .
C1 H14 0.89(3) .
C2 H2 1.01(4) .
C2 H16 0.96(6) .
C2 H19 0.90(5) .
C3 H3 0.97(5) .
C3 H17 0.90(5) .
C3 H18 1.06(6) .

loop_
_geom_hbond_atom_site_label_D
_geom_hbond_atom_site_label_H
_geom_hbond_atom_site_label_A
_geom_hbond_distance_DH
_geom_hbond_distance_HA
_geom_hbond_distance_DA
_geom_hbond_angle_DHA
_geom_hbond_site_symmetry_A
O18 H20 O12 0.70(5) 2.62(5) 3.139(3) 133(5) .
O18 H20 O7 0.70(5) 2.43(5) 3.087(4) 158(6) .
N1 H15 O16 0.80(4) 2.03(4) 2.767(4) 154(4) 1_465
O18 H13 O8 0.82(5) 2.00(5) 2.740(4) 150(4) 2_666
O11 H12 O18 0.80(5) 1.91(5) 2.713(4) 172(5) 2_666
O11 H11 O6 0.82(5) 1.91(5) 2.720(3) 170(4) 1_565
O10 H10 O1 0.96(5) 1.96(5) 2.864(3) 157(3) 1_565
O10 H9 O14 0.68(4) 2.41(4) 3.011(3) 149(5) 1_565
O15 H8 O8 0.74(4) 2.00(4) 2.731(3) 170(4) 2_756
O15 H7 O6 0.77(4) 1.90(4) 2.669(3) 176(4) 1_655
O13 H6 O17 1.01(5) 1.66(6) 2.659(3) 170(4) 1_565
O13 H5 O1 0.63(4) 2.09(4) 2.712(3) 171(5) 1_655
O9 H1 O18 0.79(5) 1.98(5) 2.774(3) 177(5) 1_655
